data_4110186
loop_
_publ_author_name
'Kevin A. Kreisel'
'Glenn P. A. Yap'
'Olga Dmitrenko'
'Clark R. Landis'
'Klaus H. Theopold'

_publ_section_title
;
 The Shortest Metal-Metal Bond Yet: Molecular and Electronic Structure of
 a Dinuclear Chromium Diazadiene Complex
;
_journal_name_full 'Journal of the American Chemical Society'
_journal_page_first 14162
_journal_page_last 14163
_journal_paper_doi 10.1021/ja076356t
_journal_volume 129
_journal_year 2007
_chemical_formula_sum 'C52 H72 Cl2 Cr2 N4'
_chemical_formula_weight 928.04
_chemical_name_systematic
; 
 ? 
;
_space_group_IT_number 14
_symmetry_cell_setting monoclinic
_symmetry_space_group_name_Hall '-P 2yn'
_symmetry_space_group_name_H-M 'P 1 21/n 1'
_atom_sites_solution_hydrogens geom
_atom_sites_solution_primary direct
_atom_sites_solution_secondary difmap
_audit_creation_method SHELXL-97
_cell_angle_alpha 90.00
_cell_angle_beta 94.269(5)
_cell_angle_gamma 90.00
_cell_formula_units_Z 4
_cell_length_a 16.248(4)
_cell_length_b 18.476(5)
_cell_length_c 16.988(4)
_cell_measurement_reflns_used 980
_cell_measurement_temperature 120(2)
_cell_measurement_theta_max 28.03
_cell_measurement_theta_min 2.75
_cell_volume 5086(2)
_computing_cell_refinement 'SHELXTL, Sheldrick (2001)'
_computing_data_collection 'SMART, Bruker (2002)'
_computing_data_reduction 'SHELXTL, Sheldrick (2001)'
_computing_molecular_graphics 'SHELXTL, Sheldrick (2001)'
_computing_publication_material 'SHELXTL, Sheldrick (2001)'
_computing_structure_refinement 'SHELXL-97 (Sheldrick, 1997)'
_computing_structure_solution 'SHELXS-97 (Sheldrick, 1990)'
_diffrn_ambient_temperature 120(2)
_diffrn_detector_area_resol_mean 836.6
_diffrn_measured_fraction_theta_full 0.953
_diffrn_measured_fraction_theta_max 0.953
_diffrn_measurement_device_type 'Bruker AXS APEX diffractometer'
_diffrn_measurement_method \w
_diffrn_radiation_monochromator graphite
_diffrn_radiation_source 'fine-focus sealed tube'
_diffrn_radiation_type MoK\a
_diffrn_radiation_wavelength 0.71073
_diffrn_reflns_av_R_equivalents 0.0783
_diffrn_reflns_av_sigmaI/netI 0.0994
_diffrn_reflns_limit_h_max 19
_diffrn_reflns_limit_h_min -19
_diffrn_reflns_limit_k_max 21
_diffrn_reflns_limit_k_min -21
_diffrn_reflns_limit_l_max 18
_diffrn_reflns_limit_l_min -18
_diffrn_reflns_number 23919
_diffrn_reflns_theta_full 25.00
_diffrn_reflns_theta_max 25.00
_diffrn_reflns_theta_min 1.67
_diffrn_standards_decay_% <1
_exptl_absorpt_coefficient_mu 0.569
_exptl_absorpt_correction_T_max 0.9776
_exptl_absorpt_correction_T_min 0.8802
_exptl_absorpt_correction_type multi-scan
_exptl_absorpt_process_details 'SADABS, Sheldrick (2003)'
_exptl_crystal_colour green
_exptl_crystal_density_diffrn 1.212
_exptl_crystal_description plate
_exptl_crystal_F_000 1976
_exptl_crystal_size_max 0.23
_exptl_crystal_size_mid 0.18
_exptl_crystal_size_min 0.04
_refine_diff_density_max 0.465
_refine_diff_density_min -0.379
_refine_diff_density_rms 0.076
_refine_ls_extinction_method none
_refine_ls_goodness_of_fit_ref 1.061
_refine_ls_hydrogen_treatment constr
_refine_ls_matrix_type full
_refine_ls_number_parameters 557
_refine_ls_number_reflns 8526
_refine_ls_number_restraints 0
_refine_ls_restrained_S_all 1.061
_refine_ls_R_factor_all 0.1163
_refine_ls_R_factor_gt 0.0690
_refine_ls_shift/su_max 0.001
_refine_ls_shift/su_mean 0.000
_refine_ls_structure_factor_coef Fsqd
_refine_ls_weighting_details 'calc w=1/[\s^2^(Fo^2^)+(0.0565P)^2^] where P=(Fo^2^+2Fc^2^)/3'
_refine_ls_weighting_scheme calc
_refine_ls_wR_factor_gt 0.1373
_refine_ls_wR_factor_ref 0.1554
_reflns_number_gt 5513
_reflns_number_total 8526
_reflns_threshold_expression >2sigma(I)
_cod_data_source_file ja076356tsi20070823_030843.cif
_cod_data_source_block klat197
_cod_database_code 4110186

loop_
_symmetry_equiv_pos_as_xyz
'x, y, z'
'-x+1/2, y+1/2, -z+1/2'
'-x, -y, -z'
'x-1/2, -y-1/2, z-1/2'

loop_
_atom_site_label
_atom_site_type_symbol
_atom_site_fract_x
_atom_site_fract_y
_atom_site_fract_z
_atom_site_U_iso_or_equiv
_atom_site_adp_type
_atom_site_occupancy
_atom_site_symmetry_multiplicity
_atom_site_calc_flag
_atom_site_refinement_flags
Cr1 Cr 0.87464(4) 0.20501(4) 0.52258(4) 0.0177(2) Uani 1 1 d .
Cr2 Cr 0.97654(4) 0.20462(4) 0.35279(4) 0.0180(2) Uani 1 1 d .
Cl1 Cl 1.01242(7) 0.18581(7) 0.48946(7) 0.0333(3) Uani 1 1 d .
Cl2 Cl 0.83709(6) 0.21315(7) 0.38481(7) 0.0322(3) Uani 1 1 d .
N1 N 0.9005(2) 0.19926(19) 0.6384(2) 0.0201(9) Uani 1 1 d .
N2 N 0.76165(19) 0.21474(18) 0.5591(2) 0.0177(9) Uani 1 1 d .
N3 N 1.0907(2) 0.19893(18) 0.3181(2) 0.0192(9) Uani 1 1 d .
N4 N 0.9526(2) 0.21448(18) 0.2368(2) 0.0208(9) Uani 1 1 d .
C1 C 1.0219(3) 0.1437(2) 0.7112(3) 0.0224(11) Uani 1 1 d .
C2 C 1.0985(3) 0.1532(3) 0.7533(3) 0.0293(12) Uani 1 1 d .
H2 H 1.1282 0.1121 0.7734 0.035 Uiso 1 1 calc R
C3 C 1.1317(3) 0.2213(3) 0.7662(3) 0.0354(13) Uani 1 1 d .
H3 H 1.1833 0.2269 0.7958 0.042 Uiso 1 1 calc R
C4 C 1.0897(3) 0.2811(3) 0.7359(3) 0.0304(12) Uani 1 1 d .
H4 H 1.1135 0.3277 0.7441 0.036 Uiso 1 1 calc R
C5 C 1.0133(3) 0.2750(2) 0.6937(3) 0.0254(11) Uani 1 1 d .
C6 C 0.9796(3) 0.2056(2) 0.6835(3) 0.0227(11) Uani 1 1 d .
C7 C 0.9874(3) 0.0679(2) 0.6980(3) 0.0260(11) Uani 1 1 d .
H7 H 0.9349 0.0720 0.6636 0.031 Uiso 1 1 calc R
C8 C 1.0457(3) 0.0190(3) 0.6560(3) 0.0375(13) Uani 1 1 d .
H8A H 1.0581 0.0413 0.6059 0.056 Uiso 1 1 calc R
H8B H 1.0194 -0.0281 0.6458 0.056 Uiso 1 1 calc R
H8C H 1.0970 0.0125 0.6894 0.056 Uiso 1 1 calc R
C9 C 0.9665(3) 0.0348(3) 0.7766(3) 0.0386(14) Uani 1 1 d .
H9A H 1.0166 0.0320 0.8124 0.058 Uiso 1 1 calc R
H9B H 0.9439 -0.0139 0.7675 0.058 Uiso 1 1 calc R
H9C H 0.9256 0.0652 0.8004 0.058 Uiso 1 1 calc R
C10 C 0.9665(3) 0.3417(2) 0.6634(3) 0.0325(13) Uani 1 1 d .
H10 H 0.9241 0.3256 0.6214 0.039 Uiso 1 1 calc R
C11 C 1.0212(4) 0.3971(3) 0.6266(4) 0.0607(18) Uani 1 1 d .
H11A H 0.9867 0.4325 0.5965 0.091 Uiso 1 1 calc R
H11B H 1.0571 0.3725 0.5912 0.091 Uiso 1 1 calc R
H11C H 1.0552 0.4220 0.6683 0.091 Uiso 1 1 calc R
C12 C 0.9208(4) 0.3764(3) 0.7292(4) 0.0576(18) Uani 1 1 d .
H12A H 0.9609 0.3947 0.7704 0.086 Uiso 1 1 calc R
H12B H 0.8855 0.3401 0.7519 0.086 Uiso 1 1 calc R
H12C H 0.8868 0.4165 0.7075 0.086 Uiso 1 1 calc R
C13 C 0.8339(3) 0.1953(2) 0.6794(3) 0.0227(11) Uani 1 1 d .
H13 H 0.8382 0.1878 0.7348 0.027 Uiso 1 1 calc R
C14 C 0.7580(3) 0.2028(2) 0.6371(3) 0.0211(10) Uani 1 1 d .
H14 H 0.7073 0.1997 0.6613 0.025 Uiso 1 1 calc R
C15 C 0.6339(3) 0.1851(2) 0.4770(3) 0.0214(11) Uani 1 1 d .
C16 C 0.5606(3) 0.2095(2) 0.4375(3) 0.0253(11) Uani 1 1 d .
H16 H 0.5241 0.1755 0.4115 0.030 Uiso 1 1 calc R
C17 C 0.5403(3) 0.2817(3) 0.4354(3) 0.0307(12) Uani 1 1 d .
H17 H 0.4904 0.2971 0.4077 0.037 Uiso 1 1 calc R
C18 C 0.5916(3) 0.3315(2) 0.4730(3) 0.0251(11) Uani 1 1 d .
H18 H 0.5771 0.3813 0.4706 0.030 Uiso 1 1 calc R
C19 C 0.6650(3) 0.3106(2) 0.5149(3) 0.0205(11) Uani 1 1 d .
C20 C 0.6855(2) 0.2372(2) 0.5164(3) 0.0182(10) Uani 1 1 d .
C21 C 0.6568(3) 0.1050(2) 0.4775(3) 0.0240(11) Uani 1 1 d .
H21 H 0.7124 0.0995 0.5062 0.029 Uiso 1 1 calc R
C22 C 0.5955(3) 0.0614(3) 0.5209(4) 0.0491(16) Uani 1 1 d .
H22A H 0.5969 0.0776 0.5760 0.074 Uiso 1 1 calc R
H22B H 0.6101 0.0100 0.5193 0.074 Uiso 1 1 calc R
H22C H 0.5399 0.0685 0.4956 0.074 Uiso 1 1 calc R
C23 C 0.6615(3) 0.0760(3) 0.3942(3) 0.0431(15) Uani 1 1 d .
H23A H 0.6067 0.0779 0.3661 0.065 Uiso 1 1 calc R
H23B H 0.6810 0.0258 0.3966 0.065 Uiso 1 1 calc R
H23C H 0.7000 0.1056 0.3662 0.065 Uiso 1 1 calc R
C24 C 0.7217(3) 0.3664(2) 0.5556(3) 0.0273(12) Uani 1 1 d .
H24 H 0.7541 0.3416 0.6001 0.033 Uiso 1 1 calc R
C25 C 0.7832(3) 0.3947(3) 0.4987(3) 0.0424(15) Uani 1 1 d .
H25A H 0.7531 0.4189 0.4540 0.064 Uiso 1 1 calc R
H25B H 0.8148 0.3541 0.4793 0.064 Uiso 1 1 calc R
H25C H 0.8210 0.4291 0.5264 0.064 Uiso 1 1 calc R
C26 C 0.6750(3) 0.4293(2) 0.5906(3) 0.0390(14) Uani 1 1 d .
H26A H 0.6509 0.4601 0.5479 0.058 Uiso 1 1 calc R
H26B H 0.7132 0.4580 0.6254 0.058 Uiso 1 1 calc R
H26C H 0.6309 0.4102 0.6210 0.058 Uiso 1 1 calc R
C27 C 1.2147(3) 0.1474(2) 0.3905(3) 0.0233(11) Uani 1 1 d .
C28 C 1.2929(3) 0.1588(3) 0.4279(3) 0.0319(13) Uani 1 1 d .
H28 H 1.3241 0.1183 0.4475 0.038 Uiso 1 1 calc R
C29 C 1.3259(3) 0.2265(3) 0.4372(3) 0.0386(14) Uani 1 1 d .
H29 H 1.3797 0.2329 0.4621 0.046 Uiso 1 1 calc R
C30 C 1.2802(3) 0.2855(3) 0.4098(3) 0.0366(13) Uani 1 1 d .
H30 H 1.3029 0.3327 0.4169 0.044 Uiso 1 1 calc R
C31 C 1.2020(3) 0.2776(3) 0.3723(3) 0.0279(12) Uani 1 1 d .
C32 C 1.1699(2) 0.2072(2) 0.3621(3) 0.0226(11) Uani 1 1 d .
C33 C 1.1794(3) 0.0705(2) 0.3812(3) 0.0250(11) Uani 1 1 d .
H33 H 1.1225 0.0740 0.3546 0.030 Uiso 1 1 calc R
C34 C 1.2318(3) 0.0249(3) 0.3291(3) 0.0385(14) Uani 1 1 d .
H34A H 1.2333 0.0480 0.2772 0.058 Uiso 1 1 calc R
H34B H 1.2077 -0.0235 0.3226 0.058 Uiso 1 1 calc R
H34C H 1.2881 0.0211 0.3539 0.058 Uiso 1 1 calc R
C35 C 1.1732(3) 0.0355(3) 0.4621(3) 0.0386(14) Uani 1 1 d .
H35A H 1.2286 0.0301 0.4884 0.058 Uiso 1 1 calc R
H35B H 1.1472 -0.0121 0.4555 0.058 Uiso 1 1 calc R
H35C H 1.1398 0.0663 0.4943 0.058 Uiso 1 1 calc R
C36 C 1.1497(3) 0.3435(3) 0.3467(3) 0.0347(13) Uani 1 1 d .
H36 H 1.1095 0.3277 0.3027 0.042 Uiso 1 1 calc R
C37 C 1.1980(4) 0.4065(3) 0.3164(4) 0.0578(18) Uani 1 1 d .
H37A H 1.1600 0.4457 0.2999 0.087 Uiso 1 1 calc R
H37B H 1.2275 0.3906 0.2711 0.087 Uiso 1 1 calc R
H37C H 1.2378 0.4238 0.3583 0.087 Uiso 1 1 calc R
C38 C 1.1000(4) 0.3692(3) 0.4139(4) 0.0587(19) Uani 1 1 d .
H38A H 1.0697 0.3283 0.4342 0.088 Uiso 1 1 calc R
H38B H 1.0609 0.4066 0.3944 0.088 Uiso 1 1 calc R
H38C H 1.1374 0.3893 0.4562 0.088 Uiso 1 1 calc R
C39 C 1.0931(3) 0.1951(2) 0.2396(3) 0.0220(11) Uani 1 1 d .
H39 H 1.1432 0.1871 0.2156 0.026 Uiso 1 1 calc R
C40 C 1.0185(3) 0.2037(2) 0.1951(3) 0.0218(10) Uani 1 1 d .
H40 H 1.0144 0.2019 0.1391 0.026 Uiso 1 1 calc R
C41 C 0.8280(3) 0.1824(2) 0.1518(3) 0.0221(11) Uani 1 1 d .
C42 C 0.7560(3) 0.2064(3) 0.1089(3) 0.0334(12) Uani 1 1 d .
H42 H 0.7222 0.1724 0.0797 0.040 Uiso 1 1 calc R
C43 C 0.7338(3) 0.2779(3) 0.1083(3) 0.0380(14) Uani 1 1 d .
H43 H 0.6845 0.2927 0.0792 0.046 Uiso 1 1 calc R
C44 C 0.7821(3) 0.3285(3) 0.1496(3) 0.0316(12) Uani 1 1 d .
H44 H 0.7662 0.3780 0.1478 0.038 Uiso 1 1 calc R
C45 C 0.8537(3) 0.3082(2) 0.1935(3) 0.0257(12) Uani 1 1 d .
C46 C 0.8770(3) 0.2349(2) 0.1923(3) 0.0213(11) Uani 1 1 d .
C47 C 0.8513(3) 0.1028(2) 0.1535(3) 0.0283(12) Uani 1 1 d .
H47 H 0.8995 0.0965 0.1931 0.034 Uiso 1 1 calc R
C48 C 0.8780(4) 0.0789(3) 0.0731(3) 0.0449(15) Uani 1 1 d .
H48A H 0.8314 0.0836 0.0334 0.067 Uiso 1 1 calc R
H48B H 0.8960 0.0283 0.0761 0.067 Uiso 1 1 calc R
H48C H 0.9237 0.1094 0.0582 0.067 Uiso 1 1 calc R
C49 C 0.7820(3) 0.0561(3) 0.1784(3) 0.0464(15) Uani 1 1 d .
H49A H 0.7660 0.0720 0.2302 0.070 Uiso 1 1 calc R
H49B H 0.8003 0.0055 0.1818 0.070 Uiso 1 1 calc R
H49C H 0.7345 0.0602 0.1396 0.070 Uiso 1 1 calc R
C50 C 0.9067(3) 0.3633(2) 0.2396(3) 0.0346(13) Uani 1 1 d .
H50 H 0.9399 0.3365 0.2822 0.042 Uiso 1 1 calc R
C51 C 0.8560(3) 0.4203(3) 0.2801(3) 0.0483(16) Uani 1 1 d .
H51A H 0.8288 0.4523 0.2401 0.072 Uiso 1 1 calc R
H51B H 0.8926 0.4490 0.3165 0.072 Uiso 1 1 calc R
H51C H 0.8142 0.3963 0.3096 0.072 Uiso 1 1 calc R
C52 C 0.9677(3) 0.3983(3) 0.1872(4) 0.0542(17) Uani 1 1 d .
H52A H 1.0031 0.3609 0.1667 0.081 Uiso 1 1 calc R
H52B H 1.0018 0.4334 0.2181 0.081 Uiso 1 1 calc R
H52C H 0.9373 0.4231 0.1431 0.081 Uiso 1 1 calc R

loop_
_atom_site_aniso_label
_atom_site_aniso_U_11
_atom_site_aniso_U_22
_atom_site_aniso_U_33
_atom_site_aniso_U_23
_atom_site_aniso_U_13
_atom_site_aniso_U_12
Cr1 0.0157(4) 0.0255(4) 0.0122(4) 0.0006(3) 0.0029(3) 0.0002(3)
Cr2 0.0173(4) 0.0244(4) 0.0128(4) 0.0009(3) 0.0047(3) 0.0010(3)
Cl1 0.0173(6) 0.0653(9) 0.0177(7) 0.0023(6) 0.0032(5) 0.0073(5)
Cl2 0.0178(6) 0.0643(9) 0.0149(7) 0.0035(6) 0.0032(5) 0.0062(6)
N1 0.0216(19) 0.023(2) 0.015(2) -0.0023(18) -0.0014(16) -0.0026(16)
N2 0.0113(17) 0.019(2) 0.023(2) -0.0039(18) 0.0038(15) 0.0003(14)
N3 0.0162(18) 0.017(2) 0.025(3) -0.0030(18) 0.0066(16) 0.0002(15)
N4 0.027(2) 0.016(2) 0.020(2) 0.0011(18) 0.0046(17) 0.0026(16)
C1 0.027(2) 0.030(3) 0.012(3) 0.002(2) 0.005(2) 0.000(2)
C2 0.030(3) 0.036(3) 0.022(3) 0.000(2) 0.000(2) 0.002(2)
C3 0.019(2) 0.058(4) 0.029(3) -0.009(3) -0.001(2) -0.003(2)
C4 0.030(3) 0.034(3) 0.026(3) -0.007(2) -0.002(2) -0.012(2)
C5 0.030(3) 0.028(3) 0.019(3) -0.006(2) 0.005(2) -0.002(2)
C6 0.026(2) 0.031(3) 0.012(3) -0.004(2) 0.0034(19) -0.002(2)
C7 0.029(3) 0.025(3) 0.023(3) 0.006(2) 0.000(2) 0.001(2)
C8 0.042(3) 0.034(3) 0.036(4) -0.004(3) 0.005(3) 0.002(2)
C9 0.046(3) 0.036(3) 0.034(4) 0.011(3) 0.009(3) -0.002(2)
C10 0.037(3) 0.028(3) 0.031(3) -0.005(3) -0.005(2) -0.008(2)
C11 0.062(4) 0.050(4) 0.071(5) 0.019(4) 0.012(4) -0.008(3)
C12 0.065(4) 0.046(4) 0.063(5) 0.001(3) 0.019(3) 0.024(3)
C13 0.029(3) 0.022(3) 0.018(3) 0.004(2) 0.006(2) -0.0012(19)
C14 0.023(2) 0.023(2) 0.018(3) 0.004(2) 0.010(2) -0.0014(19)
C15 0.021(2) 0.026(3) 0.019(3) 0.005(2) 0.010(2) 0.0043(19)
C16 0.019(2) 0.029(3) 0.027(3) -0.002(2) 0.001(2) -0.005(2)
C17 0.019(2) 0.039(3) 0.034(3) 0.006(3) 0.001(2) 0.006(2)
C18 0.028(3) 0.023(3) 0.025(3) 0.008(2) 0.011(2) 0.006(2)
C19 0.027(2) 0.020(3) 0.015(3) 0.006(2) 0.008(2) 0.0018(18)
C20 0.016(2) 0.022(2) 0.017(3) 0.000(2) 0.0067(19) 0.0019(18)
C21 0.026(2) 0.020(3) 0.025(3) -0.002(2) -0.002(2) 0.0003(19)
C22 0.045(3) 0.033(3) 0.071(5) 0.010(3) 0.014(3) 0.004(3)
C23 0.067(4) 0.032(3) 0.029(4) -0.010(3) -0.006(3) 0.007(3)
C24 0.034(3) 0.023(3) 0.025(3) 0.000(2) 0.004(2) 0.002(2)
C25 0.040(3) 0.034(3) 0.055(4) -0.004(3) 0.011(3) -0.010(2)
C26 0.069(4) 0.024(3) 0.026(3) 0.000(2) 0.013(3) 0.001(3)
C27 0.024(2) 0.029(3) 0.019(3) -0.008(2) 0.009(2) 0.000(2)
C28 0.022(2) 0.042(3) 0.032(3) -0.008(3) 0.005(2) 0.002(2)
C29 0.021(3) 0.061(4) 0.033(4) -0.016(3) 0.003(2) -0.007(3)
C30 0.030(3) 0.045(3) 0.036(4) -0.014(3) 0.009(2) -0.017(2)
C31 0.029(3) 0.031(3) 0.026(3) -0.008(2) 0.012(2) -0.005(2)
C32 0.017(2) 0.030(3) 0.023(3) -0.007(2) 0.0112(19) -0.004(2)
C33 0.026(3) 0.024(3) 0.025(3) -0.005(2) 0.002(2) 0.005(2)
C34 0.044(3) 0.031(3) 0.041(4) -0.010(3) 0.006(3) 0.007(2)
C35 0.045(3) 0.037(3) 0.034(4) 0.001(3) 0.010(3) 0.009(2)
C36 0.041(3) 0.026(3) 0.038(4) -0.003(3) 0.004(3) -0.010(2)
C37 0.081(5) 0.032(3) 0.066(5) -0.007(3) 0.042(4) -0.009(3)
C38 0.071(4) 0.057(4) 0.054(5) 0.015(3) 0.041(4) 0.025(3)
C39 0.023(2) 0.022(3) 0.022(3) 0.002(2) 0.011(2) 0.0022(19)
C40 0.030(3) 0.021(2) 0.015(3) 0.000(2) 0.007(2) 0.000(2)
C41 0.031(3) 0.028(3) 0.008(3) 0.002(2) 0.003(2) 0.004(2)
C42 0.033(3) 0.043(3) 0.024(3) 0.000(3) -0.001(2) 0.000(2)
C43 0.033(3) 0.052(4) 0.029(3) 0.011(3) 0.007(2) 0.020(3)
C44 0.045(3) 0.031(3) 0.020(3) 0.006(2) 0.010(2) 0.016(2)
C45 0.034(3) 0.027(3) 0.017(3) 0.007(2) 0.008(2) 0.008(2)
C46 0.026(2) 0.029(3) 0.009(3) 0.008(2) 0.007(2) 0.006(2)
C47 0.036(3) 0.028(3) 0.020(3) -0.003(2) -0.007(2) 0.001(2)
C48 0.073(4) 0.033(3) 0.027(4) -0.009(3) -0.006(3) 0.015(3)
C49 0.047(3) 0.036(3) 0.055(4) 0.011(3) -0.002(3) -0.008(3)
C50 0.044(3) 0.022(3) 0.038(4) 0.006(3) 0.008(3) 0.006(2)
C51 0.063(4) 0.028(3) 0.056(4) -0.001(3) 0.017(3) 0.010(3)
C52 0.060(4) 0.037(3) 0.068(5) 0.005(3) 0.022(3) -0.003(3)

loop_
_atom_type_symbol
_atom_type_description
_atom_type_scat_dispersion_real
_atom_type_scat_dispersion_imag
_atom_type_scat_source
C C 0.0033 0.0016 'International Tables Vol C Tables 4.2.6.8 and 6.1.1.4'
H H 0.0000 0.0000 'International Tables Vol C Tables 4.2.6.8 and 6.1.1.4'
N N 0.0061 0.0033 'International Tables Vol C Tables 4.2.6.8 and 6.1.1.4'
Cr Cr 0.3209 0.6236 'International Tables Vol C Tables 4.2.6.8 and 6.1.1.4'
Cl Cl 0.1484 0.1585 'International Tables Vol C Tables 4.2.6.8 and 6.1.1.4'

loop_
_geom_angle_atom_site_label_1
_geom_angle_atom_site_label_2
_geom_angle_atom_site_label_3
_geom_angle
N1 Cr1 N2 80.10(15)
N1 Cr1 Cl1 95.33(11)
N2 Cr1 Cl1 174.49(12)
N1 Cr1 Cl2 177.32(11)
N2 Cr1 Cl2 97.23(11)
Cl1 Cr1 Cl2 87.35(5)
N4 Cr2 N3 80.17(15)
N4 Cr2 Cl2 95.80(11)
N3 Cr2 Cl2 175.96(12)
N4 Cr2 Cl1 175.66(11)
N3 Cr2 Cl1 96.63(12)
Cl2 Cr2 Cl1 87.41(5)
Cr1 Cl1 Cr2 92.44(5)
Cr2 Cl2 Cr1 92.40(5)
C13 N1 C6 116.8(4)
C13 N1 Cr1 113.6(3)
C6 N1 Cr1 129.3(3)
C14 N2 C20 116.2(3)
C14 N2 Cr1 113.6(3)
C20 N2 Cr1 130.1(3)
C39 N3 C32 115.4(4)
C39 N3 Cr2 113.2(3)
C32 N3 Cr2 130.8(3)
C40 N4 C46 116.4(4)
C40 N4 Cr2 113.8(3)
C46 N4 Cr2 129.7(3)
C6 C1 C2 117.7(4)
C6 C1 C7 122.6(4)
C2 C1 C7 119.7(4)
C3 C2 C1 121.3(5)
C4 C3 C2 119.6(4)
C3 C4 C5 121.6(4)
C4 C5 C6 117.7(4)
C4 C5 C10 120.9(4)
C6 C5 C10 121.4(4)
C1 C6 C5 122.0(4)
C1 C6 N1 120.4(4)
C5 C6 N1 117.5(4)
C1 C7 C8 112.4(4)
C1 C7 C9 110.0(4)
C8 C7 C9 111.0(4)
C5 C10 C11 113.1(4)
C5 C10 C12 110.5(4)
C11 C10 C12 110.5(4)
N1 C13 C14 116.7(4)
N2 C14 C13 115.0(4)
C16 C15 C20 117.5(4)
C16 C15 C21 121.0(4)
C20 C15 C21 121.5(4)
C17 C16 C15 121.4(4)
C18 C17 C16 120.2(4)
C17 C18 C19 121.3(4)
C18 C19 C20 118.1(4)
C18 C19 C24 120.8(4)
C20 C19 C24 121.1(4)
C19 C20 C15 121.4(4)
C19 C20 N2 118.8(4)
C15 C20 N2 119.8(4)
C22 C21 C23 110.3(4)
C22 C21 C15 110.5(4)
C23 C21 C15 111.5(4)
C19 C24 C26 113.0(4)
C19 C24 C25 110.4(4)
C26 C24 C25 110.6(4)
C32 C27 C28 118.3(4)
C32 C27 C33 121.2(4)
C28 C27 C33 120.5(4)
C29 C28 C27 121.8(5)
C28 C29 C30 119.2(5)
C29 C30 C31 121.5(5)
C30 C31 C32 118.2(4)
C30 C31 C36 121.2(4)
C32 C31 C36 120.5(4)
C27 C32 C31 120.8(4)
C27 C32 N3 121.2(4)
C31 C32 N3 118.0(4)
C34 C33 C35 111.4(4)
C34 C33 C27 110.5(4)
C35 C33 C27 110.3(4)
C37 C36 C38 109.5(4)
C37 C36 C31 114.7(4)
C38 C36 C31 110.4(4)
N3 C39 C40 116.6(4)
N4 C40 C39 115.4(4)
C42 C41 C46 117.2(4)
C42 C41 C47 120.9(4)
C46 C41 C47 121.9(4)
C43 C42 C41 121.2(5)
C42 C43 C44 120.7(5)
C43 C44 C45 120.9(5)
C44 C45 C46 117.9(4)
C44 C45 C50 121.3(4)
C46 C45 C50 120.8(4)
C41 C46 C45 122.0(4)
C41 C46 N4 120.4(4)
C45 C46 N4 117.6(4)
C49 C47 C41 111.7(4)
C49 C47 C48 110.7(4)
C41 C47 C48 110.5(4)
C45 C50 C52 110.6(4)
C45 C50 C51 113.0(4)
C52 C50 C51 111.4(4)

loop_
_geom_bond_atom_site_label_1
_geom_bond_atom_site_label_2
_geom_bond_distance
Cr1 N1 1.984(4)
Cr1 N2 1.989(3)
Cr1 Cl1 2.3751(14)
Cr1 Cl2 2.3790(15)
Cr2 N4 1.989(4)
Cr2 N3 1.990(3)
Cr2 Cl2 2.3745(14)
Cr2 Cl1 2.3769(15)
N1 C13 1.331(5)
N1 C6 1.451(5)
N2 C14 1.350(6)
N2 C20 1.447(5)
N3 C39 1.339(6)
N3 C32 1.447(5)
N4 C40 1.342(5)
N4 C46 1.443(5)
C1 C6 1.397(6)
C1 C2 1.400(6)
C1 C7 1.518(6)
C2 C3 1.379(7)
C3 C4 1.379(7)
C4 C5 1.391(6)
C5 C6 1.400(6)
C5 C10 1.519(6)
C7 C8 1.523(6)
C7 C9 1.530(6)
C10 C11 1.519(7)
C10 C12 1.528(7)
C13 C14 1.387(6)
C15 C16 1.398(6)
C15 C20 1.413(6)
C15 C21 1.526(6)
C16 C17 1.373(6)
C17 C18 1.368(6)
C18 C19 1.396(6)
C19 C20 1.397(6)
C19 C24 1.515(6)
C21 C22 1.514(6)
C21 C23 1.521(6)
C24 C26 1.533(6)
C24 C25 1.532(6)
C27 C32 1.391(6)
C27 C28 1.393(6)
C27 C33 1.536(6)
C28 C29 1.366(7)
C29 C30 1.380(7)
C30 C31 1.387(6)
C31 C32 1.407(6)
C31 C36 1.530(7)
C33 C34 1.526(6)
C33 C35 1.529(6)
C36 C37 1.514(6)
C36 C38 1.522(7)
C39 C40 1.389(6)
C41 C42 1.402(6)
C41 C46 1.402(6)
C41 C47 1.519(6)
C42 C43 1.369(7)
C43 C44 1.379(7)
C44 C45 1.386(6)
C45 C46 1.406(6)
C45 C50 1.515(7)
C47 C49 1.506(6)
C47 C48 1.529(7)
C50 C52 1.524(7)
C50 C51 1.532(6)

loop_
_geom_torsion_atom_site_label_1
_geom_torsion_atom_site_label_2
_geom_torsion_atom_site_label_3
_geom_torsion_atom_site_label_4
_geom_torsion
N1 Cr1 Cl1 Cr2 -175.04(11)
N2 Cr1 Cl1 Cr2 151.1(11)
Cl2 Cr1 Cl1 Cr2 4.81(5)
N4 Cr2 Cl1 Cr1 -142.7(15)
N3 Cr2 Cl1 Cr1 175.01(11)
Cl2 Cr2 Cl1 Cr1 -4.82(5)
N4 Cr2 Cl2 Cr1 -178.11(10)
N3 Cr2 Cl2 Cr1 -172.8(15)
Cl1 Cr2 Cl2 Cr1 4.81(5)
N1 Cr1 Cl2 Cr2 172(2)
N2 Cr1 Cl2 Cr2 178.27(10)
Cl1 Cr1 Cl2 Cr2 -4.81(5)
N2 Cr1 N1 C13 7.9(3)
Cl1 Cr1 N1 C13 -169.0(3)
Cl2 Cr1 N1 C13 14(3)
N2 Cr1 N1 C6 -165.7(4)
Cl1 Cr1 N1 C6 17.4(4)
Cl2 Cr1 N1 C6 -159(2)
N1 Cr1 N2 C14 -8.6(3)
Cl1 Cr1 N2 C14 25.7(13)
Cl2 Cr1 N2 C14 171.7(3)
N1 Cr1 N2 C20 166.6(4)
Cl1 Cr1 N2 C20 -159.1(10)
Cl2 Cr1 N2 C20 -13.1(4)
N4 Cr2 N3 C39 -7.8(3)
Cl2 Cr2 N3 C39 -13.2(18)
Cl1 Cr2 N3 C39 169.2(3)
N4 Cr2 N3 C32 163.4(4)
Cl2 Cr2 N3 C32 158.1(14)
Cl1 Cr2 N3 C32 -19.6(4)
N3 Cr2 N4 C40 7.8(3)
Cl2 Cr2 N4 C40 -172.6(3)
Cl1 Cr2 N4 C40 -34.9(16)
N3 Cr2 N4 C46 -168.6(4)
Cl2 Cr2 N4 C46 11.0(4)
Cl1 Cr2 N4 C46 148.7(13)
C6 C1 C2 C3 -0.8(7)
C7 C1 C2 C3 179.8(4)
C1 C2 C3 C4 -1.3(8)
C2 C3 C4 C5 1.3(8)
C3 C4 C5 C6 0.7(7)
C3 C4 C5 C10 177.8(5)
C2 C1 C6 C5 2.9(7)
C7 C1 C6 C5 -177.7(4)
C2 C1 C6 N1 179.0(4)
C7 C1 C6 N1 -1.6(7)
C4 C5 C6 C1 -2.8(7)
C10 C5 C6 C1 -179.9(4)
C4 C5 C6 N1 -179.0(4)
C10 C5 C6 N1 3.9(7)
C13 N1 C6 C1 86.2(5)
Cr1 N1 C6 C1 -100.3(5)
C13 N1 C6 C5 -97.5(5)
Cr1 N1 C6 C5 76.0(5)
C6 C1 C7 C8 123.4(5)
C2 C1 C7 C8 -57.2(6)
C6 C1 C7 C9 -112.3(5)
C2 C1 C7 C9 67.1(5)
C4 C5 C10 C11 43.6(7)
C6 C5 C10 C11 -139.4(5)
C4 C5 C10 C12 -80.9(6)
C6 C5 C10 C12 96.1(6)
C6 N1 C13 C14 168.4(4)
Cr1 N1 C13 C14 -6.0(5)
C20 N2 C14 C13 -167.9(4)
Cr1 N2 C14 C13 8.0(5)
N1 C13 C14 N2 -1.3(6)
C20 C15 C16 C17 1.4(7)
C21 C15 C16 C17 -178.7(4)
C15 C16 C17 C18 -0.6(7)
C16 C17 C18 C19 -0.7(7)
C17 C18 C19 C20 1.0(7)
C17 C18 C19 C24 179.3(4)
C18 C19 C20 C15 -0.1(7)
C24 C19 C20 C15 -178.4(4)
C18 C19 C20 N2 179.6(4)
C24 C19 C20 N2 1.3(6)
C16 C15 C20 C19 -1.1(7)
C21 C15 C20 C19 179.1(4)
C16 C15 C20 N2 179.2(4)
C21 C15 C20 N2 -0.6(6)
C14 N2 C20 C19 85.4(5)
Cr1 N2 C20 C19 -89.7(5)
C14 N2 C20 C15 -94.9(5)
Cr1 N2 C20 C15 90.0(5)
C16 C15 C21 C22 -64.9(6)
C20 C15 C21 C22 115.0(5)
C16 C15 C21 C23 58.2(6)
C20 C15 C21 C23 -122.0(5)
C18 C19 C24 C26 35.9(6)
C20 C19 C24 C26 -145.8(4)
C18 C19 C24 C25 -88.5(5)
C20 C19 C24 C25 89.8(5)
C32 C27 C28 C29 0.0(7)
C33 C27 C28 C29 -180.0(5)
C27 C28 C29 C30 1.0(8)
C28 C29 C30 C31 -0.8(8)
C29 C30 C31 C32 -0.4(8)
C29 C30 C31 C36 176.3(5)
C28 C27 C32 C31 -1.3(7)
C33 C27 C32 C31 178.7(4)
C28 C27 C32 N3 175.9(4)
C33 C27 C32 N3 -4.1(7)
C30 C31 C32 C27 1.5(7)
C36 C31 C32 C27 -175.2(4)
C30 C31 C32 N3 -175.8(4)
C36 C31 C32 N3 7.5(7)
C39 N3 C32 C27 -92.1(5)
Cr2 N3 C32 C27 96.8(5)
C39 N3 C32 C31 85.1(5)
Cr2 N3 C32 C31 -86.0(5)
C32 C27 C33 C34 116.4(5)
C28 C27 C33 C34 -63.6(6)
C32 C27 C33 C35 -119.9(5)
C28 C27 C33 C35 60.1(6)
C30 C31 C36 C37 37.0(7)
C32 C31 C36 C37 -146.4(5)
C30 C31 C36 C38 -87.3(6)
C32 C31 C36 C38 89.3(6)
C32 N3 C39 C40 -165.9(4)
Cr2 N3 C39 C40 6.8(5)
C46 N4 C40 C39 170.4(4)
Cr2 N4 C40 C39 -6.5(5)
N3 C39 C40 N4 -0.2(6)
C46 C41 C42 C43 -1.5(7)
C47 C41 C42 C43 178.7(5)
C41 C42 C43 C44 0.6(8)
C42 C43 C44 C45 -1.0(8)
C43 C44 C45 C46 2.3(7)
C43 C44 C45 C50 -179.4(5)
C42 C41 C46 C45 3.0(7)
C47 C41 C46 C45 -177.3(4)
C42 C41 C46 N4 -179.0(4)
C47 C41 C46 N4 0.7(7)
C44 C45 C46 C41 -3.4(7)
C50 C45 C46 C41 178.3(4)
C44 C45 C46 N4 178.6(4)
C50 C45 C46 N4 0.3(7)
C40 N4 C46 C41 79.5(5)
Cr2 N4 C46 C41 -104.1(4)
C40 N4 C46 C45 -102.5(5)
Cr2 N4 C46 C45 73.9(5)
C42 C41 C47 C49 -53.5(6)
C46 C41 C47 C49 126.8(5)
C42 C41 C47 C48 70.2(6)
C46 C41 C47 C48 -109.5(5)
C44 C45 C50 C52 -85.9(6)
C46 C45 C50 C52 92.3(5)
C44 C45 C50 C51 39.8(7)
C46 C45 C50 C51 -142.0(5)
